data_2226627
loop_
_publ_author_name
'Xu, Rui-jun'

_publ_section_title
;
 4-Methylanilinium 3,5-dinitrobenzoate
;
_journal_issue 7
_journal_name_full 'Acta Crystallographica Section E'
_journal_page_first o1574
_journal_paper_doi 10.1107/S1600536810018441
_journal_volume 66
_journal_year 2010
_chemical_formula_iupac 'C7 H10 N + , C7 H3 N2 O6 -'
_chemical_formula_moiety 'C7 H10 N + , C7 H3 N2 O6 -'
_chemical_formula_sum 'C14 H13 N3 O6'
_chemical_formula_weight 319.27
_chemical_name_systematic
;
4-methylanilinium 3,5-dinitrobenzoate
;
_space_group_IT_number 61
_symmetry_cell_setting orthorhombic
_symmetry_space_group_name_Hall '-P 2ac 2ab'
_symmetry_space_group_name_H-M 'P b c a'
_atom_sites_solution_hydrogens geom
_atom_sites_solution_primary direct
_atom_sites_solution_secondary difmap
_audit_creation_method SHELXL-97
_cell_angle_alpha 90.00
_cell_angle_beta 90.00
_cell_angle_gamma 90.00
_cell_formula_units_Z 8
_cell_length_a 19.790(4)
_cell_length_b 7.2380(14)
_cell_length_c 20.473(4)
_cell_measurement_reflns_used 11511
_cell_measurement_temperature 293(2)
_cell_measurement_theta_max 27.480
_cell_measurement_theta_min 2.995
_cell_volume 2932.6(10)
_computing_cell_refinement 'CrystalClear (Rigaku, 2005)'
_computing_data_collection 'CrystalClear (Rigaku, 2005)'
_computing_data_reduction 'CrystalClear (Rigaku, 2005)'
_computing_molecular_graphics 'SHELXTL (Sheldrick, 2008)'
_computing_publication_material 'PRPKAPPA (Ferguson, 1999)'
_computing_structure_refinement 'SHELXL97 (Sheldrick, 2008)'
_computing_structure_solution 'SHELXS97 (Sheldrick, 2008)'
_diffrn_ambient_temperature 293(2)
_diffrn_detector_area_resol_mean 13.6612
_diffrn_measured_fraction_theta_full 0.999
_diffrn_measured_fraction_theta_max 0.999
_diffrn_measurement_device_type 'Rigaku Mercury2'
_diffrn_measurement_method CCD_Profile_fitting
_diffrn_radiation_monochromator graphite
_diffrn_radiation_source 'fine-focus sealed tube'
_diffrn_radiation_type MoK\a
_diffrn_radiation_wavelength 0.71073
_diffrn_reflns_av_R_equivalents 0.0776
_diffrn_reflns_av_sigmaI/netI 0.0418
_diffrn_reflns_limit_h_max 25
_diffrn_reflns_limit_h_min -25
_diffrn_reflns_limit_k_max 9
_diffrn_reflns_limit_k_min -9
_diffrn_reflns_limit_l_max 26
_diffrn_reflns_limit_l_min -26
_diffrn_reflns_number 28284
_diffrn_reflns_theta_full 27.48
_diffrn_reflns_theta_max 27.48
_diffrn_reflns_theta_min 3.16
_diffrn_standards_interval_count 0
_diffrn_standards_interval_time 0
_diffrn_standards_number 0
_exptl_absorpt_coefficient_mu 0.115
_exptl_absorpt_correction_T_max 0.978
_exptl_absorpt_correction_T_min 0.978
_exptl_absorpt_correction_type multi-scan
_exptl_absorpt_process_details '(CrystalClear; Rigaku, 2005)'
_exptl_crystal_colour Colorless
_exptl_crystal_density_diffrn 1.446
_exptl_crystal_density_method 'not measured'
_exptl_crystal_description Prism
_exptl_crystal_F_000 1328
_exptl_crystal_size_max 0.2
_exptl_crystal_size_mid 0.2
_exptl_crystal_size_min 0.2
_refine_diff_density_max 0.207
_refine_diff_density_min -0.224
_refine_ls_extinction_coef 0.0065(11)
_refine_ls_extinction_expression Fc^*^=kFc[1+0.001xFc^2^\l^3^/sin(2\q)]^-1/4^
_refine_ls_extinction_method SHELXL
_refine_ls_goodness_of_fit_ref 0.959
_refine_ls_hydrogen_treatment constr
_refine_ls_matrix_type full
_refine_ls_number_parameters 230
_refine_ls_number_reflns 3360
_refine_ls_number_restraints 0
_refine_ls_restrained_S_all 0.959
_refine_ls_R_factor_all 0.0821
_refine_ls_R_factor_gt 0.0537
_refine_ls_shift/su_max 0.026
_refine_ls_shift/su_mean 0.001
_refine_ls_structure_factor_coef Fsqd
_refine_ls_weighting_details 'calc w=1/[\s^2^(Fo^2^)+(0.0824P)^2^+0.9690P] where P=(Fo^2^+2Fc^2^)/3'
_refine_ls_weighting_scheme calc
_refine_ls_wR_factor_gt 0.1397
_refine_ls_wR_factor_ref 0.1587
_reflns_number_gt 2368
_reflns_number_total 3360
_reflns_threshold_expression 'I > 2.0 \s(I)'
_cod_data_source_file pv2280.cif
_cod_data_source_block I
_cod_original_cell_volume 2932.5(10)
_cod_database_code 2226627
_cod_database_fobs_code 2226627

loop_
_symmetry_equiv_pos_as_xyz
'x, y, z'
'-x+1/2, -y, z+1/2'
'-x, y+1/2, -z+1/2'
'x+1/2, -y+1/2, -z'
'-x, -y, -z'
'x-1/2, y, -z-1/2'
'x, -y-1/2, z-1/2'
'-x-1/2, y-1/2, z'

loop_
_atom_site_type_symbol
_atom_site_label
_atom_site_fract_x
_atom_site_fract_y
_atom_site_fract_z
_atom_site_U_iso_or_equiv
_atom_site_adp_type
_atom_site_calc_flag
_atom_site_refinement_flags
_atom_site_occupancy
_atom_site_disorder_assembly
_atom_site_disorder_group
C C13 0.05834(9) 0.8208(3) 0.03041(9) 0.0389(4) Uani d . 1 . .
H H13 0.0302 0.7235 0.0424 0.047 Uiso calc R 1 . .
O O2 0.01845(8) 1.1416(2) 0.15941(8) 0.0607(5) Uani d . 1 . .
C C8 0.06408(9) 0.9758(2) 0.06998(9) 0.0355(4) Uani d . 1 . .
O O1 0.00415(8) 0.8407(2) 0.15781(7) 0.0572(4) Uani d . 1 . .
C C9 0.10590(10) 1.1195(3) 0.05077(9) 0.0424(5) Uani d . 1 . .
H H9 0.1096 1.2252 0.0763 0.051 Uiso calc R 1 . .
C C12 0.09496(10) 0.8128(3) -0.02711(9) 0.0418(5) Uani d . 1 A .
C C14 0.02558(9) 0.9872(3) 0.13409(9) 0.0397(4) Uani d . 1 . .
O O4 0.12095(11) 0.6430(3) -0.11917(9) 0.0845(6) Uani d . 1 A .
N N2 0.08814(12) 0.6506(3) -0.07003(10) 0.0655(6) Uani d . 1 . .
C C11 0.13792(10) 0.9514(3) -0.04684(9) 0.0433(5) Uani d . 1 . .
H H11 0.1629 0.9426 -0.0852 0.052 Uiso calc R 1 A .
N N3 0.18743(11) 1.2557(3) -0.02654(9) 0.0660(6) Uani d . 1 . .
C C10 0.14210(10) 1.1040(3) -0.00676(9) 0.0441(5) Uani d . 1 A .
O O5 0.21377(11) 1.2487(3) -0.07970(9) 0.0895(7) Uani d . 1 A .
N N1 0.03402(8) 0.4988(2) 0.21019(8) 0.0423(4) Uani d . 1 . .
H H1A 0.0216 0.3954 0.1899 0.051 Uiso calc R 1 . .
H H1B 0.0188 0.5959 0.1880 0.051 Uiso calc R 1 . .
H H1C 0.0168 0.5001 0.2503 0.051 Uiso calc R 1 . .
C C5 0.14494(11) 0.5352(3) 0.15756(10) 0.0464(5) Uani d . 1 . .
H H5 0.1232 0.5520 0.1177 0.056 Uiso calc R 1 . .
C C4 0.10811(10) 0.5068(2) 0.21395(9) 0.0378(4) Uani d . 1 . .
C C1 0.24824(11) 0.5139(3) 0.22000(10) 0.0443(5) Uani d . 1 . .
C C3 0.13975(11) 0.4821(3) 0.27266(10) 0.0504(5) Uani d . 1 . .
H H3 0.1146 0.4624 0.3104 0.061 Uiso calc R 1 . .
C C6 0.21460(11) 0.5381(3) 0.16134(10) 0.0501(5) Uani d . 1 . .
H H6 0.2396 0.5568 0.1234 0.060 Uiso calc R 1 . .
C C2 0.20983(11) 0.4868(3) 0.27537(10) 0.0527(6) Uani d . 1 . .
H H2 0.2313 0.4713 0.3154 0.063 Uiso calc R 1 . .
C C7 0.32394(11) 0.5136(3) 0.22312(13) 0.0601(6) Uani d . 1 . .
H H7A 0.3382 0.5282 0.2676 0.072 Uiso calc R 1 . .
H H7B 0.3413 0.6137 0.1974 0.072 Uiso calc R 1 . .
H H7C 0.3408 0.3986 0.2064 0.072 Uiso calc R 1 . .
O O6 0.1864(11) 1.4010(15) 0.0066(7) 0.079(3) Uani d P 0.59(5) A 1
O O3 0.0382(13) 0.549(3) -0.0614(5) 0.086(4) Uani d P 0.59(5) A 1
O O6' 0.2092(15) 1.351(5) 0.0179(11) 0.090(7) Uani d P 0.41(5) A 2
O O3' 0.0653(14) 0.5080(19) -0.0405(18) 0.086(6) Uani d P 0.41(5) A 2

loop_
_atom_site_aniso_label
_atom_site_aniso_U_11
_atom_site_aniso_U_22
_atom_site_aniso_U_33
_atom_site_aniso_U_12
_atom_site_aniso_U_13
_atom_site_aniso_U_23
C13 0.0403(10) 0.0373(10) 0.0390(10) 0.0003(8) 0.0010(8) 0.0025(8)
O2 0.0577(10) 0.0609(10) 0.0635(10) -0.0064(7) 0.0159(7) -0.0254(8)
C8 0.0338(9) 0.0401(10) 0.0327(9) 0.0041(7) -0.0020(7) 0.0007(8)
O1 0.0631(9) 0.0534(9) 0.0552(9) 0.0088(7) 0.0223(7) 0.0144(7)
C9 0.0473(11) 0.0409(10) 0.0389(10) -0.0035(8) 0.0004(8) -0.0036(8)
C12 0.0492(11) 0.0382(10) 0.0380(10) 0.0028(8) 0.0002(8) -0.0046(8)
C14 0.0317(9) 0.0499(12) 0.0374(10) 0.0033(8) 0.0000(7) -0.0025(9)
O4 0.1219(17) 0.0742(12) 0.0575(11) -0.0063(11) 0.0326(11) -0.0238(9)
N2 0.0895(16) 0.0515(12) 0.0554(12) -0.0094(11) 0.0180(11) -0.0127(10)
C11 0.0471(11) 0.0500(11) 0.0327(9) 0.0016(9) 0.0043(8) 0.0012(8)
N3 0.0785(14) 0.0701(14) 0.0492(11) -0.0299(11) 0.0148(10) -0.0049(10)
C10 0.0443(11) 0.0499(12) 0.0382(10) -0.0098(9) 0.0005(8) 0.0027(8)
O5 0.1144(16) 0.0894(14) 0.0647(11) -0.0438(12) 0.0420(11) -0.0088(10)
N1 0.0482(10) 0.0403(9) 0.0384(9) -0.0019(7) 0.0036(7) -0.0038(7)
C5 0.0577(13) 0.0461(11) 0.0356(10) 0.0011(9) 0.0045(9) 0.0038(8)
C4 0.0462(11) 0.0303(9) 0.0370(10) -0.0013(7) 0.0048(8) -0.0041(7)
C1 0.0465(11) 0.0357(10) 0.0506(11) -0.0015(8) 0.0078(9) -0.0041(8)
C3 0.0491(12) 0.0672(14) 0.0350(10) -0.0064(10) 0.0089(9) -0.0023(9)
C6 0.0572(13) 0.0497(12) 0.0434(11) -0.0016(9) 0.0184(10) 0.0024(9)
C2 0.0507(12) 0.0687(15) 0.0387(11) -0.0048(10) 0.0010(9) 0.0003(10)
C7 0.0497(13) 0.0572(14) 0.0735(16) -0.0016(10) 0.0103(11) -0.0026(12)
O6 0.116(7) 0.063(4) 0.058(4) -0.037(4) 0.013(4) -0.006(2)
O3 0.136(9) 0.064(5) 0.058(3) -0.053(5) 0.016(4) -0.014(3)
O6' 0.105(10) 0.107(13) 0.058(6) -0.068(9) 0.016(6) -0.023(7)
O3' 0.113(9) 0.055(4) 0.090(12) -0.017(5) 0.034(7) -0.022(5)

loop_
_atom_type_symbol
_atom_type_description
_atom_type_scat_dispersion_real
_atom_type_scat_dispersion_imag
_atom_type_scat_source
C C 0.0033 0.0016 'International Tables Vol C Tables 4.2.6.8 and 6.1.1.4'
H H 0.0000 0.0000 'International Tables Vol C Tables 4.2.6.8 and 6.1.1.4'
N N 0.0061 0.0033 'International Tables Vol C Tables 4.2.6.8 and 6.1.1.4'
O O 0.0106 0.0060 'International Tables Vol C Tables 4.2.6.8 and 6.1.1.4'

loop_
_geom_angle_atom_site_label_1
_geom_angle_atom_site_label_2
_geom_angle_atom_site_label_3
_geom_angle_site_symmetry_1
_geom_angle_site_symmetry_3
_geom_angle
_geom_angle_publ_flag
C12 C13 C8 . . 119.15(17) ?
C12 C13 H13 . . 120.4 ?
C8 C13 H13 . . 120.4 ?
C9 C8 C13 . . 119.31(17) ?
C9 C8 C14 . . 120.25(16) ?
C13 C8 C14 . . 120.43(16) ?
C10 C9 C8 . . 119.36(18) ?
C10 C9 H9 . . 120.3 ?
C8 C9 H9 . . 120.3 ?
C11 C12 C13 . . 122.91(18) ?
C11 C12 N2 . . 117.56(18) ?
C13 C12 N2 . . 119.53(18) ?
O2 C14 O1 . . 124.57(18) ?
O2 C14 C8 . . 117.84(17) ?
O1 C14 C8 . . 117.58(17) ?
O4 N2 O3 . . 121.6(4) ?
O4 N2 O3' . . 123.5(6) ?
O3 N2 O3' . . 34.5(6) ?
O4 N2 C12 . . 119.18(19) ?
O3 N2 C12 . . 117.2(6) ?
O3' N2 C12 . . 113.2(12) ?
C12 C11 C10 . . 116.52(18) ?
C12 C11 H11 . . 121.7 ?
C10 C11 H11 . . 121.7 ?
O5 N3 O6' . . 122.9(8) ?
O5 N3 O6 . . 122.1(6) ?
O6' N3 O6 . . 29.2(15) ?
O5 N3 C10 . . 118.59(19) ?
O6' N3 C10 . . 115.5(11) ?
O6 N3 C10 . . 117.9(7) ?
C11 C10 C9 . . 122.73(18) ?
C11 C10 N3 . . 118.01(18) ?
C9 C10 N3 . . 119.25(18) ?
C4 N1 H1A . . 109.5 ?
C4 N1 H1B . . 109.5 ?
H1A N1 H1B . . 109.5 ?
C4 N1 H1C . . 109.5 ?
H1A N1 H1C . . 109.5 ?
H1B N1 H1C . . 109.5 ?
C4 C5 C6 . . 118.84(19) ?
C4 C5 H5 . . 120.6 ?
C6 C5 H5 . . 120.6 ?
C3 C4 C5 . . 120.86(19) ?
C3 C4 N1 . . 119.86(16) ?
C5 C4 N1 . . 119.26(17) ?
C2 C1 C6 . . 117.8(2) ?
C2 C1 C7 . . 121.0(2) ?
C6 C1 C7 . . 121.17(19) ?
C4 C3 C2 . . 119.30(18) ?
C4 C3 H3 . . 120.3 ?
C2 C3 H3 . . 120.3 ?
C5 C6 C1 . . 121.78(18) ?
C5 C6 H6 . . 119.1 ?
C1 C6 H6 . . 119.1 ?
C1 C2 C3 . . 121.4(2) ?
C1 C2 H2 . . 119.3 ?
C3 C2 H2 . . 119.3 ?
C1 C7 H7A . . 109.5 ?
C1 C7 H7B . . 109.5 ?
H7A C7 H7B . . 109.5 ?
C1 C7 H7C . . 109.5 ?
H7A C7 H7C . . 109.5 ?
H7B C7 H7C . . 109.5 ?

loop_
_geom_bond_atom_site_label_1
_geom_bond_atom_site_label_2
_geom_bond_site_symmetry_2
_geom_bond_distance
_geom_bond_publ_flag
C13 C12 . 1.384(3) ?
C13 C8 . 1.389(3) ?
C13 H13 . 0.9300 ?
O2 C14 . 1.240(2) ?
C8 C9 . 1.386(3) ?
C8 C14 . 1.520(3) ?
O1 C14 . 1.241(2) ?
C9 C10 . 1.383(3) ?
C9 H9 . 0.9300 ?
C12 C11 . 1.376(3) ?
C12 N2 . 1.473(3) ?
O4 N2 . 1.199(2) ?
N2 O3 . 1.242(12) ?
N2 O3' . 1.279(19) ?
C11 C10 . 1.378(3) ?
C11 H11 . 0.9300 ?
N3 O5 . 1.208(2) ?
N3 O6' . 1.218(16) ?
N3 O6 . 1.252(12) ?
N3 C10 . 1.475(3) ?
N1 C4 . 1.469(3) ?
N1 H1A . 0.8900 ?
N1 H1B . 0.8900 ?
N1 H1C . 0.8900 ?
C5 C4 . 1.381(3) ?
C5 C6 . 1.381(3) ?
C5 H5 . 0.9300 ?
C4 C3 . 1.367(3) ?
C1 C2 . 1.379(3) ?
C1 C6 . 1.384(3) ?
C1 C7 . 1.499(3) ?
C3 C2 . 1.388(3) ?
C3 H3 . 0.9300 ?
C6 H6 . 0.9300 ?
C2 H2 . 0.9300 ?
C7 H7A . 0.9600 ?
C7 H7B . 0.9600 ?
C7 H7C . 0.9600 ?

loop_
_geom_hbond_atom_site_label_D
_geom_hbond_atom_site_label_H
_geom_hbond_atom_site_label_A
_geom_hbond_site_symmetry_A
_geom_hbond_distance_DH
_geom_hbond_distance_HA
_geom_hbond_distance_DA
_geom_hbond_angle_DHA
N1 H1A O2 1_545 0.89 1.94 2.803(2) 162.6
N1 H1B O1 . 0.89 1.90 2.761(2) 162.8
N1 H1C O2 3_545 0.89 2.22 3.045(2) 153.1
N1 H1C O1 3_545 0.89 2.24 3.030(2) 147.0
C3 H3 O1 3_545 0.93 2.59 3.344(3) 138.2
C13 H13 O3 5_565 0.93 2.43 3.351(7) 172.8
